data_2229183
loop_
_publ_author_name
'Wang, Ping-An'

_publ_section_title
;
 (<i>S</i>)-1-Ferrocenyl-3-hydroxy-3-phenylpropan-1-one
;
_journal_coeditor_code PB2052
_journal_issue 2
_journal_name_full 'Acta Crystallographica Section E'
_journal_page_first m183
_journal_paper_doi 10.1107/S1600536811000766
_journal_volume 67
_journal_year 2011
_chemical_formula_iupac '[Fe (C5 H5) (C14 H13 O2)]'
_chemical_formula_moiety 'C19 H18 Fe O2'
_chemical_formula_sum 'C19 H18 Fe O2'
_chemical_formula_weight 334.18
_chemical_name_systematic
;
(<i>S</i>)-1-Ferrocenyl-3-hydroxy-3-phenylpropan-1-one
;
_space_group_IT_number 19
_symmetry_cell_setting orthorhombic
_symmetry_space_group_name_Hall 'P 2ac 2ab'
_symmetry_space_group_name_H-M 'P 21 21 21'
_atom_sites_solution_hydrogens geom
_atom_sites_solution_primary direct
_atom_sites_solution_secondary difmap
_audit_creation_method SHELXL-97
_cell_angle_alpha 90.00
_cell_angle_beta 90.00
_cell_angle_gamma 90.00
_cell_formula_units_Z 4
_cell_length_a 10.0609(14)
_cell_length_b 10.6054(15)
_cell_length_c 14.335(2)
_cell_measurement_reflns_used 2427
_cell_measurement_temperature 296(2)
_cell_measurement_theta_max 23.85
_cell_measurement_theta_min 2.47
_cell_volume 1529.5(4)
_computing_cell_refinement 'SAINT (Bruker, 2008)'
_computing_data_collection 'APEX2 (Bruker, 2008)'
_computing_data_reduction 'SAINT (Bruker, 2008)'
_computing_molecular_graphics 'SHELXTL (Sheldrick, 2008)'
_computing_publication_material
;
<i>Mercury</i> (Macrae <i>et al.</i>, 2006) and <i>ORTEP-3</i>
(Farrugia, 1997)
;
_computing_structure_refinement 'SHELXL97 (Sheldrick, 2008)'
_computing_structure_solution 'SHELXS97 (Sheldrick, 2008)'
_diffrn_ambient_temperature 296(2)
_diffrn_measured_fraction_theta_full 1.000
_diffrn_measured_fraction_theta_max 1.000
_diffrn_measurement_device_type 'Bruker APEXII CCD'
_diffrn_measurement_method '\f and \w'
_diffrn_radiation_monochromator graphite
_diffrn_radiation_source 'fine-focus sealed tube'
_diffrn_radiation_type MoK\a
_diffrn_radiation_wavelength 0.71073
_diffrn_reflns_av_R_equivalents 0.0336
_diffrn_reflns_av_sigmaI/netI 0.0422
_diffrn_reflns_limit_h_max 12
_diffrn_reflns_limit_h_min -8
_diffrn_reflns_limit_k_max 12
_diffrn_reflns_limit_k_min -12
_diffrn_reflns_limit_l_max 14
_diffrn_reflns_limit_l_min -17
_diffrn_reflns_number 7586
_diffrn_reflns_theta_full 25.10
_diffrn_reflns_theta_max 25.10
_diffrn_reflns_theta_min 2.39
_exptl_absorpt_coefficient_mu 0.990
_exptl_absorpt_correction_T_max 0.8396
_exptl_absorpt_correction_T_min 0.7283
_exptl_absorpt_correction_type multi-scan
_exptl_absorpt_process_details '(<i>SADABS</i>; Bruker, 2005)'
_exptl_crystal_colour orange-red
_exptl_crystal_density_diffrn 1.451
_exptl_crystal_density_method 'not measured'
_exptl_crystal_description block
_exptl_crystal_F_000 696
_exptl_crystal_size_max 0.34
_exptl_crystal_size_mid 0.28
_exptl_crystal_size_min 0.18
_refine_diff_density_max 0.191
_refine_diff_density_min -0.215
_refine_ls_abs_structure_details 'Flack (1983), <b>1146 Friedel pairs</b>'
_refine_ls_abs_structure_Flack -0.004(19)
_refine_ls_extinction_method none
_refine_ls_goodness_of_fit_ref 1.061
_refine_ls_hydrogen_treatment constr
_refine_ls_matrix_type full
_refine_ls_number_parameters 200
_refine_ls_number_reflns 2721
_refine_ls_number_restraints 0
_refine_ls_restrained_S_all 1.061
_refine_ls_R_factor_all 0.0378
_refine_ls_R_factor_gt 0.0313
_refine_ls_shift/su_max 0.000
_refine_ls_shift/su_mean 0.000
_refine_ls_structure_factor_coef Fsqd
_refine_ls_weighting_details 'calc w=1/[\s^2^(Fo^2^)+(0.0253P)^2^+0.0000P] where P=(Fo^2^+2Fc^2^)/3'
_refine_ls_weighting_scheme calc
_refine_ls_wR_factor_gt 0.0615
_refine_ls_wR_factor_ref 0.0659
_reflns_number_gt 2424
_reflns_number_total 2721
_reflns_threshold_expression I>2sigma(I)
_cod_data_source_file pb2052.cif
_cod_data_source_block I
_cod_database_code 2229183
_cod_database_fobs_code 2229183

loop_
_symmetry_equiv_pos_as_xyz
'x, y, z'
'-x+1/2, -y, z+1/2'
'-x, y+1/2, -z+1/2'
'x+1/2, -y+1/2, -z'

loop_
_atom_site_type_symbol
_atom_site_label
_atom_site_fract_x
_atom_site_fract_y
_atom_site_fract_z
_atom_site_U_iso_or_equiv
_atom_site_adp_type
_atom_site_calc_flag
_atom_site_refinement_flags
_atom_site_occupancy
_atom_site_disorder_assembly
_atom_site_disorder_group
Fe Fe1 0.11375(4) 0.33401(4) 0.18512(2) 0.03633(12) Uani d . 1 . .
O O1 0.57703(19) 0.63931(19) 0.04641(14) 0.0539(6) Uani d . 1 . .
H H1 0.6135 0.7011 0.0234 0.081 Uiso calc R 1 . .
O O2 0.1578(2) 0.62907(17) 0.03540(14) 0.0533(6) Uani d . 1 . .
C C1 0.4265(3) 0.6868(3) 0.2293(2) 0.0549(8) Uani d . 1 . .
H H1A 0.4579 0.6046 0.2348 0.066 Uiso calc R 1 . .
C C2 0.4006(4) 0.7564(4) 0.3096(2) 0.0698(10) Uani d . 1 . .
H H2 0.4136 0.7208 0.3682 0.084 Uiso calc R 1 . .
C C3 0.3556(4) 0.8786(4) 0.3014(3) 0.0771(12) Uani d . 1 . .
H H3 0.3384 0.9258 0.3548 0.092 Uiso calc R 1 . .
C C4 0.3361(4) 0.9309(4) 0.2153(3) 0.0760(12) Uani d . 1 . .
H H4 0.3062 1.0136 0.2100 0.091 Uiso calc R 1 . .
C C5 0.3611(3) 0.8600(3) 0.1359(2) 0.0572(9) Uani d . 1 . .
H H5 0.3471 0.8956 0.0774 0.069 Uiso calc R 1 . .
C C6 0.4066(3) 0.7371(3) 0.14234(18) 0.0394(7) Uani d . 1 . .
C C7 0.4371(3) 0.6624(3) 0.05389(18) 0.0420(6) Uani d . 1 . .
H H7 0.4081 0.7114 -0.0004 0.050 Uiso calc R 1 . .
C C8 0.3721(3) 0.5344(2) 0.05076(18) 0.0405(6) Uani d . 1 . .
H H8A 0.4048 0.4901 -0.0038 0.049 Uiso calc R 1 . .
H H8B 0.4005 0.4871 0.1052 0.049 Uiso calc R 1 . .
C C9 0.2226(3) 0.5330(3) 0.04789(17) 0.0382(7) Uani d . 1 . .
C C10 0.1570(3) 0.4105(3) 0.05858(18) 0.0364(7) Uani d . 1 . .
C C11 0.2179(3) 0.2888(3) 0.06855(18) 0.0397(7) Uani d . 1 . .
H H11 0.3134 0.2712 0.0657 0.048 Uiso calc R 1 . .
C C12 0.1172(4) 0.1992(3) 0.08209(17) 0.0472(8) Uani d . 1 . .
H H12 0.1309 0.1086 0.0918 0.057 Uiso calc R 1 . .
C C13 -0.0068(4) 0.2617(3) 0.08331(19) 0.0510(9) Uani d . 1 . .
H H13 -0.0936 0.2220 0.0930 0.061 Uiso calc R 1 . .
C C14 0.0165(3) 0.3913(3) 0.06844(19) 0.0460(8) Uani d . 1 . .
H H14 -0.0517 0.4572 0.0656 0.055 Uiso calc R 1 . .
C C15 0.0302(4) 0.4278(4) 0.2937(2) 0.0614(11) Uani d . 1 . .
H H15 -0.0459 0.4851 0.2894 0.074 Uiso calc R 1 . .
C C16 0.0229(4) 0.2989(4) 0.3087(2) 0.0697(12) Uani d . 1 . .
H H16 -0.0583 0.2494 0.3181 0.084 Uiso calc R 1 . .
C C17 0.1545(5) 0.2528(4) 0.3103(2) 0.0751(13) Uani d . 1 . .
H H17 0.1818 0.1652 0.3208 0.090 Uiso calc R 1 . .
C C18 0.2385(3) 0.3553(4) 0.2957(2) 0.0682(11) Uani d . 1 . .
H H18 0.3358 0.3520 0.2932 0.082 Uiso calc R 1 . .
C C19 0.1618(4) 0.4624(4) 0.2855(2) 0.0570(9) Uani d . 1 . .
H H19 0.1950 0.5480 0.2746 0.068 Uiso calc R 1 . .

loop_
_atom_site_aniso_label
_atom_site_aniso_U_11
_atom_site_aniso_U_22
_atom_site_aniso_U_33
_atom_site_aniso_U_12
_atom_site_aniso_U_13
_atom_site_aniso_U_23
Fe1 0.0403(2) 0.0419(2) 0.02675(18) -0.0006(2) 0.00075(19) -0.00136(19)
O1 0.0498(13) 0.0496(14) 0.0624(13) -0.0068(10) 0.0158(10) 0.0073(11)
O2 0.0576(14) 0.0395(12) 0.0629(14) 0.0074(11) -0.0070(11) 0.0096(10)
C1 0.061(2) 0.056(2) 0.0474(17) -0.0109(18) -0.0026(15) 0.0007(17)
C2 0.067(2) 0.098(3) 0.0443(19) -0.024(2) -0.005(2) -0.002(2)
C3 0.053(2) 0.104(3) 0.074(3) -0.011(2) 0.004(2) -0.044(2)
C4 0.063(2) 0.065(2) 0.100(3) 0.009(2) -0.016(2) -0.036(2)
C5 0.058(2) 0.052(2) 0.061(2) 0.0040(18) -0.0118(17) -0.0081(16)
C6 0.0406(18) 0.0392(15) 0.0385(15) -0.0068(14) -0.0006(13) -0.0025(12)
C7 0.0494(17) 0.0373(15) 0.0392(14) 0.0004(15) 0.0046(13) 0.0062(15)
C8 0.0461(17) 0.0339(14) 0.0414(15) -0.0008(15) 0.0053(15) -0.0015(12)
C9 0.0529(18) 0.0401(17) 0.0215(13) 0.0033(15) -0.0007(13) -0.0018(12)
C10 0.0486(19) 0.0374(15) 0.0233(14) -0.0020(14) -0.0010(13) 0.0013(12)
C11 0.0526(19) 0.0377(17) 0.0289(15) 0.0038(15) 0.0048(14) -0.0011(12)
C12 0.074(2) 0.0366(15) 0.0312(14) -0.0089(19) 0.0015(16) -0.0028(11)
C13 0.061(2) 0.057(2) 0.0347(18) -0.0235(18) -0.0100(16) 0.0012(15)
C14 0.0437(18) 0.061(2) 0.0331(17) -0.0048(16) -0.0093(15) 0.0033(15)
C15 0.062(2) 0.082(3) 0.040(2) 0.022(2) 0.0048(17) -0.0185(18)
C16 0.079(3) 0.098(3) 0.0317(17) -0.039(2) 0.018(2) -0.007(2)
C17 0.140(4) 0.059(2) 0.0259(17) 0.028(3) -0.006(2) 0.0069(18)
C18 0.054(2) 0.121(4) 0.0298(18) 0.008(2) -0.0092(14) -0.011(2)
C19 0.072(2) 0.062(2) 0.0368(18) -0.010(2) -0.0026(15) -0.0132(15)

loop_
_atom_type_symbol
_atom_type_description
_atom_type_scat_dispersion_real
_atom_type_scat_dispersion_imag
_atom_type_scat_source
C C 0.0033 0.0016 'International Tables Vol C Tables 4.2.6.8 and 6.1.1.4'
H H 0.0000 0.0000 'International Tables Vol C Tables 4.2.6.8 and 6.1.1.4'
O O 0.0106 0.0060 'International Tables Vol C Tables 4.2.6.8 and 6.1.1.4'
Fe Fe 0.3463 0.8444 'International Tables Vol C Tables 4.2.6.8 and 6.1.1.4'

loop_
_geom_angle_atom_site_label_1
_geom_angle_atom_site_label_2
_geom_angle_atom_site_label_3
_geom_angle_site_symmetry_1
_geom_angle_site_symmetry_3
_geom_angle
_geom_angle_publ_flag
C16 Fe1 C15 . . 39.94(15) ?
C16 Fe1 C11 . . 155.28(15) ?
C15 Fe1 C11 . . 163.96(14) ?
C16 Fe1 C14 . . 123.86(16) ?
C15 Fe1 C14 . . 106.59(13) ?
C11 Fe1 C14 . . 68.99(13) ?
C16 Fe1 C17 . . 40.70(16) ?
C15 Fe1 C17 . . 67.29(15) ?
C11 Fe1 C17 . . 121.51(14) ?
C14 Fe1 C17 . . 162.04(16) ?
C16 Fe1 C10 . . 161.55(15) ?
C15 Fe1 C10 . . 125.25(14) ?
C11 Fe1 C10 . . 41.39(10) ?
C14 Fe1 C10 . . 41.34(12) ?
C17 Fe1 C10 . . 155.97(17) ?
C16 Fe1 C18 . . 67.55(15) ?
C15 Fe1 C18 . . 66.67(15) ?
C11 Fe1 C18 . . 110.42(14) ?
C14 Fe1 C18 . . 154.93(16) ?
C17 Fe1 C18 . . 40.05(15) ?
C10 Fe1 C18 . . 121.24(14) ?
C16 Fe1 C19 . . 67.24(14) ?
C15 Fe1 C19 . . 39.62(13) ?
C11 Fe1 C19 . . 128.06(13) ?
C14 Fe1 C19 . . 119.70(14) ?
C17 Fe1 C19 . . 67.18(15) ?
C10 Fe1 C19 . . 108.20(13) ?
C18 Fe1 C19 . . 39.65(14) ?
C16 Fe1 C13 . . 106.68(14) ?
C15 Fe1 C13 . . 119.02(15) ?
C11 Fe1 C13 . . 68.29(12) ?
C14 Fe1 C13 . . 40.47(11) ?
C17 Fe1 C13 . . 126.19(16) ?
C10 Fe1 C13 . . 68.90(12) ?
C18 Fe1 C13 . . 164.30(16) ?
C19 Fe1 C13 . . 153.36(15) ?
C16 Fe1 C12 . . 120.49(13) ?
C15 Fe1 C12 . . 154.01(15) ?
C11 Fe1 C12 . . 40.13(11) ?
C14 Fe1 C12 . . 67.96(13) ?
C17 Fe1 C12 . . 109.65(14) ?
C10 Fe1 C12 . . 68.47(11) ?
C18 Fe1 C12 . . 128.76(15) ?
C19 Fe1 C12 . . 165.30(15) ?
C13 Fe1 C12 . . 40.29(14) ?
C7 O1 H1 . . 109.5 ?
C6 C1 C2 . . 121.2(3) ?
C6 C1 H1A . . 119.4 ?
C2 C1 H1A . . 119.4 ?
C3 C2 C1 . . 119.4(3) ?
C3 C2 H2 . . 120.3 ?
C1 C2 H2 . . 120.3 ?
C4 C3 C2 . . 120.4(3) ?
C4 C3 H3 . . 119.8 ?
C2 C3 H3 . . 119.8 ?
C3 C4 C5 . . 119.7(3) ?
C3 C4 H4 . . 120.2 ?
C5 C4 H4 . . 120.2 ?
C6 C5 C4 . . 121.0(3) ?
C6 C5 H5 . . 119.5 ?
C4 C5 H5 . . 119.5 ?
C1 C6 C5 . . 118.4(3) ?
C1 C6 C7 . . 121.6(3) ?
C5 C6 C7 . . 120.0(2) ?
O1 C7 C8 . . 105.7(2) ?
O1 C7 C6 . . 110.4(2) ?
C8 C7 C6 . . 113.9(2) ?
O1 C7 H7 . . 108.9 ?
C8 C7 H7 . . 108.9 ?
C6 C7 H7 . . 108.9 ?
C9 C8 C7 . . 116.3(2) ?
C9 C8 H8A . . 108.2 ?
C7 C8 H8A . . 108.2 ?
C9 C8 H8B . . 108.2 ?
C7 C8 H8B . . 108.2 ?
H8A C8 H8B . . 107.4 ?
O2 C9 C10 . . 120.9(3) ?
O2 C9 C8 . . 122.0(3) ?
C10 C9 C8 . . 117.1(2) ?
C14 C10 C11 . . 106.5(3) ?
C14 C10 C9 . . 125.5(3) ?
C11 C10 C9 . . 127.9(3) ?
C14 C10 Fe1 . . 69.21(17) ?
C11 C10 Fe1 . . 69.15(16) ?
C9 C10 Fe1 . . 122.89(19) ?
C12 C11 C10 . . 108.3(3) ?
C12 C11 Fe1 . . 70.94(16) ?
C10 C11 Fe1 . . 69.46(16) ?
C12 C11 H11 . . 125.8 ?
C10 C11 H11 . . 125.8 ?
Fe1 C11 H11 . . 125.8 ?
C11 C12 C13 . . 108.8(3) ?
C11 C12 Fe1 . . 68.93(15) ?
C13 C12 Fe1 . . 69.50(17) ?
C11 C12 H12 . . 125.6 ?
C13 C12 H12 . . 125.6 ?
Fe1 C12 H12 . . 125.6 ?
C14 C13 C12 . . 108.0(3) ?
C14 C13 Fe1 . . 69.16(19) ?
C12 C13 Fe1 . . 70.21(18) ?
C14 C13 H13 . . 126.0 ?
C12 C13 H13 . . 126.0 ?
Fe1 C13 H13 . . 126.0 ?
C13 C14 C10 . . 108.4(3) ?
C13 C14 Fe1 . . 70.37(19) ?
C10 C14 Fe1 . . 69.45(17) ?
C13 C14 H14 . . 125.8 ?
C10 C14 H14 . . 125.8 ?
Fe1 C14 H14 . . 125.8 ?
C19 C15 C16 . . 109.1(4) ?
C19 C15 Fe1 . . 70.6(2) ?
C16 C15 Fe1 . . 70.0(2) ?
C19 C15 H15 . . 125.5 ?
C16 C15 H15 . . 125.5 ?
Fe1 C15 H15 . . 125.5 ?
C15 C16 C17 . . 107.1(3) ?
C15 C16 Fe1 . . 70.1(2) ?
C17 C16 Fe1 . . 69.8(2) ?
C15 C16 H16 . . 126.4 ?
C17 C16 H16 . . 126.4 ?
Fe1 C16 H16 . . 126.4 ?
C18 C17 C16 . . 107.3(3) ?
C18 C17 Fe1 . . 70.0(2) ?
C16 C17 Fe1 . . 69.5(2) ?
C18 C17 H17 . . 126.4 ?
C16 C17 H17 . . 126.4 ?
Fe1 C17 H17 . . 126.4 ?
C19 C18 C17 . . 108.6(3) ?
C19 C18 Fe1 . . 70.34(18) ?
C17 C18 Fe1 . . 69.9(2) ?
C19 C18 H18 . . 125.7 ?
C17 C18 H18 . . 125.7 ?
Fe1 C18 H18 . . 125.7 ?
C15 C19 C18 . . 108.0(4) ?
C15 C19 Fe1 . . 69.8(2) ?
C18 C19 Fe1 . . 70.01(19) ?
C15 C19 H19 . . 126.0 ?
C18 C19 H19 . . 126.0 ?
Fe1 C19 H19 . . 126.0 ?

loop_
_geom_bond_atom_site_label_1
_geom_bond_atom_site_label_2
_geom_bond_site_symmetry_2
_geom_bond_distance
_geom_bond_publ_flag
Fe1 C16 . 2.028(3) ?
Fe1 C15 . 2.029(3) ?
Fe1 C11 . 2.030(3) ?
Fe1 C14 . 2.031(3) ?
Fe1 C17 . 2.032(3) ?
Fe1 C10 . 2.034(3) ?
Fe1 C18 . 2.034(3) ?
Fe1 C19 . 2.038(3) ?
Fe1 C13 . 2.047(3) ?
Fe1 C12 . 2.056(3) ?
O1 C7 . 1.433(3) ?
O1 H1 . 0.8200 ?
O2 C9 . 1.223(3) ?
C1 C6 . 1.371(4) ?
C1 C2 . 1.392(4) ?
C1 H1A . 0.9300 ?
C2 C3 . 1.377(5) ?
C2 H2 . 0.9300 ?
C3 C4 . 1.368(5) ?
C3 H3 . 0.9300 ?
C4 C5 . 1.388(4) ?
C4 H4 . 0.9300 ?
C5 C6 . 1.385(4) ?
C5 H5 . 0.9300 ?
C6 C7 . 1.526(4) ?
C7 C8 . 1.508(4) ?
C7 H7 . 0.9800 ?
C8 C9 . 1.504(4) ?
C8 H8A . 0.9700 ?
C8 H8B . 0.9700 ?
C9 C10 . 1.466(4) ?
C10 C14 . 1.435(4) ?
C10 C11 . 1.436(4) ?
C11 C12 . 1.402(4) ?
C11 H11 . 0.9800 ?
C12 C13 . 1.413(5) ?
C12 H12 . 0.9800 ?
C13 C14 . 1.410(4) ?
C13 H13 . 0.9800 ?
C14 H14 . 0.9800 ?
C15 C19 . 1.379(5) ?
C15 C16 . 1.386(5) ?
C15 H15 . 0.9800 ?
C16 C17 . 1.412(5) ?
C16 H16 . 0.9800 ?
C17 C18 . 1.393(5) ?
C17 H17 . 0.9800 ?
C18 C19 . 1.381(5) ?
C18 H18 . 0.9800 ?
C19 H19 . 0.9800 ?

loop_
_geom_hbond_atom_site_label_D
_geom_hbond_atom_site_label_H
_geom_hbond_atom_site_label_A
_geom_hbond_site_symmetry_A
_geom_hbond_distance_DH
_geom_hbond_distance_HA
_geom_hbond_distance_DA
_geom_hbond_angle_DHA
O1 H1 O2 4_565 0.82 2.04 2.841(3) 166

loop_
_geom_torsion_atom_site_label_1
_geom_torsion_atom_site_label_2
_geom_torsion_atom_site_label_3
_geom_torsion_atom_site_label_4
_geom_torsion_site_symmetry_1
_geom_torsion_site_symmetry_2
_geom_torsion_site_symmetry_3
_geom_torsion_site_symmetry_4
_geom_torsion
_geom_torsion_publ_flag
C6 C1 C2 C3 . . . . -0.8(5) ?
C1 C2 C3 C4 . . . . 0.2(6) ?
C2 C3 C4 C5 . . . . 0.4(6) ?
C3 C4 C5 C6 . . . . -0.5(5) ?
C2 C1 C6 C5 . . . . 0.7(5) ?
C2 C1 C6 C7 . . . . 178.8(3) ?
C4 C5 C6 C1 . . . . -0.1(5) ?
C4 C5 C6 C7 . . . . -178.2(3) ?
C1 C6 C7 O1 . . . . -65.9(4) ?
C5 C6 C7 O1 . . . . 112.2(3) ?
C1 C6 C7 C8 . . . . 52.7(4) ?
C5 C6 C7 C8 . . . . -129.2(3) ?
O1 C7 C8 C9 . . . . -174.2(2) ?
C6 C7 C8 C9 . . . . 64.5(3) ?
C7 C8 C9 O2 . . . . 10.1(4) ?
C7 C8 C9 C10 . . . . -171.3(2) ?
O2 C9 C10 C14 . . . . -8.9(4) ?
C8 C9 C10 C14 . . . . 172.5(3) ?
O2 C9 C10 C11 . . . . 176.3(3) ?
C8 C9 C10 C11 . . . . -2.3(4) ?
O2 C9 C10 Fe1 . . . . -95.6(3) ?
C8 C9 C10 Fe1 . . . . 85.8(3) ?
C16 Fe1 C10 C14 . . . . -42.1(5) ?
C15 Fe1 C10 C14 . . . . -74.1(2) ?
C11 Fe1 C10 C14 . . . . 118.0(3) ?
C17 Fe1 C10 C14 . . . . 170.8(3) ?
C18 Fe1 C10 C14 . . . . -156.1(2) ?
C19 Fe1 C10 C14 . . . . -114.6(2) ?
C13 Fe1 C10 C14 . . . . 37.26(19) ?
C12 Fe1 C10 C14 . . . . 80.7(2) ?
C16 Fe1 C10 C11 . . . . -160.1(4) ?
C15 Fe1 C10 C11 . . . . 168.0(2) ?
C14 Fe1 C10 C11 . . . . -118.0(3) ?
C17 Fe1 C10 C11 . . . . 52.9(4) ?
C18 Fe1 C10 C11 . . . . 85.9(2) ?
C19 Fe1 C10 C11 . . . . 127.47(19) ?
C13 Fe1 C10 C11 . . . . -80.69(19) ?
C12 Fe1 C10 C11 . . . . -37.30(18) ?
C16 Fe1 C10 C9 . . . . 77.5(5) ?
C15 Fe1 C10 C9 . . . . 45.5(3) ?
C11 Fe1 C10 C9 . . . . -122.5(3) ?
C14 Fe1 C10 C9 . . . . 119.6(3) ?
C17 Fe1 C10 C9 . . . . -69.6(4) ?
C18 Fe1 C10 C9 . . . . -36.6(3) ?
C19 Fe1 C10 C9 . . . . 5.0(3) ?
C13 Fe1 C10 C9 . . . . 156.8(3) ?
C12 Fe1 C10 C9 . . . . -159.8(3) ?
C14 C10 C11 C12 . . . . 1.1(3) ?
C9 C10 C11 C12 . . . . 176.7(3) ?
Fe1 C10 C11 C12 . . . . 60.56(18) ?
C14 C10 C11 Fe1 . . . . -59.4(2) ?
C9 C10 C11 Fe1 . . . . 116.1(3) ?
C16 Fe1 C11 C12 . . . . 46.0(4) ?
C15 Fe1 C11 C12 . . . . -157.1(5) ?
C14 Fe1 C11 C12 . . . . -80.3(2) ?
C17 Fe1 C11 C12 . . . . 83.4(3) ?
C10 Fe1 C11 C12 . . . . -119.0(2) ?
C18 Fe1 C11 C12 . . . . 126.5(2) ?
C19 Fe1 C11 C12 . . . . 167.8(2) ?
C13 Fe1 C11 C12 . . . . -36.72(19) ?
C16 Fe1 C11 C10 . . . . 165.0(3) ?
C15 Fe1 C11 C10 . . . . -38.1(6) ?
C14 Fe1 C11 C10 . . . . 38.68(18) ?
C17 Fe1 C11 C10 . . . . -157.6(2) ?
C18 Fe1 C11 C10 . . . . -114.5(2) ?
C19 Fe1 C11 C10 . . . . -73.2(2) ?
C13 Fe1 C11 C10 . . . . 82.28(19) ?
C12 Fe1 C11 C10 . . . . 119.0(2) ?
C10 C11 C12 C13 . . . . -1.5(3) ?
Fe1 C11 C12 C13 . . . . 58.18(19) ?
C10 C11 C12 Fe1 . . . . -59.63(19) ?
C16 Fe1 C12 C11 . . . . -159.55(19) ?
C15 Fe1 C12 C11 . . . . 165.8(3) ?
C14 Fe1 C12 C11 . . . . 83.1(2) ?
C17 Fe1 C12 C11 . . . . -115.9(2) ?
C10 Fe1 C12 C11 . . . . 38.44(16) ?
C18 Fe1 C12 C11 . . . . -75.0(2) ?
C19 Fe1 C12 C11 . . . . -41.2(5) ?
C13 Fe1 C12 C11 . . . . 120.8(2) ?
C16 Fe1 C12 C13 . . . . 79.7(2) ?
C15 Fe1 C12 C13 . . . . 45.0(4) ?
C11 Fe1 C12 C13 . . . . -120.8(2) ?
C14 Fe1 C12 C13 . . . . -37.68(18) ?
C17 Fe1 C12 C13 . . . . 123.3(2) ?
C10 Fe1 C12 C13 . . . . -82.36(19) ?
C18 Fe1 C12 C13 . . . . 164.2(2) ?
C19 Fe1 C12 C13 . . . . -161.9(5) ?
C11 C12 C13 C14 . . . . 1.2(3) ?
Fe1 C12 C13 C14 . . . . 59.0(2) ?
C11 C12 C13 Fe1 . . . . -57.84(18) ?
C16 Fe1 C13 C14 . . . . 123.0(2) ?
C15 Fe1 C13 C14 . . . . 81.5(2) ?
C11 Fe1 C13 C14 . . . . -82.6(2) ?
C17 Fe1 C13 C14 . . . . 163.4(2) ?
C10 Fe1 C13 C14 . . . . -38.0(2) ?
C18 Fe1 C13 C14 . . . . -171.0(4) ?
C19 Fe1 C13 C14 . . . . 50.7(4) ?
C12 Fe1 C13 C14 . . . . -119.2(3) ?
C16 Fe1 C13 C12 . . . . -117.8(2) ?
C15 Fe1 C13 C12 . . . . -159.25(19) ?
C11 Fe1 C13 C12 . . . . 36.58(16) ?
C14 Fe1 C13 C12 . . . . 119.2(3) ?
C17 Fe1 C13 C12 . . . . -77.4(2) ?
C10 Fe1 C13 C12 . . . . 81.19(18) ?
C18 Fe1 C13 C12 . . . . -51.8(6) ?
C19 Fe1 C13 C12 . . . . 169.9(3) ?
C12 C13 C14 C10 . . . . -0.5(4) ?
Fe1 C13 C14 C10 . . . . 59.2(2) ?
C12 C13 C14 Fe1 . . . . -59.7(2) ?
C11 C10 C14 C13 . . . . -0.4(4) ?
C9 C10 C14 C13 . . . . -176.1(2) ?
Fe1 C10 C14 C13 . . . . -59.8(2) ?
C11 C10 C14 Fe1 . . . . 59.4(2) ?
C9 C10 C14 Fe1 . . . . -116.3(3) ?
C16 Fe1 C14 C13 . . . . -75.3(3) ?
C15 Fe1 C14 C13 . . . . -115.5(2) ?
C11 Fe1 C14 C13 . . . . 80.8(2) ?
C17 Fe1 C14 C13 . . . . -48.3(6) ?
C10 Fe1 C14 C13 . . . . 119.5(3) ?
C18 Fe1 C14 C13 . . . . 174.3(3) ?
C19 Fe1 C14 C13 . . . . -156.5(2) ?
C12 Fe1 C14 C13 . . . . 37.5(2) ?
C16 Fe1 C14 C10 . . . . 165.20(19) ?
C15 Fe1 C14 C10 . . . . 125.0(2) ?
C11 Fe1 C14 C10 . . . . -38.73(18) ?
C17 Fe1 C14 C10 . . . . -167.8(4) ?
C18 Fe1 C14 C10 . . . . 54.8(4) ?
C19 Fe1 C14 C10 . . . . 84.0(2) ?
C13 Fe1 C14 C10 . . . . -119.5(3) ?
C12 Fe1 C14 C10 . . . . -82.0(2) ?
C16 Fe1 C15 C19 . . . . 119.8(4) ?
C11 Fe1 C15 C19 . . . . -45.4(6) ?
C14 Fe1 C15 C19 . . . . -116.8(2) ?
C17 Fe1 C15 C19 . . . . 81.1(3) ?
C10 Fe1 C15 C19 . . . . -75.3(3) ?
C18 Fe1 C15 C19 . . . . 37.5(2) ?
C13 Fe1 C15 C19 . . . . -158.9(2) ?
C12 Fe1 C15 C19 . . . . 169.6(3) ?
C11 Fe1 C15 C16 . . . . -165.2(4) ?
C14 Fe1 C15 C16 . . . . 123.4(3) ?
C17 Fe1 C15 C16 . . . . -38.7(2) ?
C10 Fe1 C15 C16 . . . . 164.9(2) ?
C18 Fe1 C15 C16 . . . . -82.4(3) ?
C19 Fe1 C15 C16 . . . . -119.8(4) ?
C13 Fe1 C15 C16 . . . . 81.3(3) ?
C12 Fe1 C15 C16 . . . . 49.8(4) ?
C19 C15 C16 C17 . . . . 0.4(5) ?
Fe1 C15 C16 C17 . . . . 60.3(3) ?
C19 C15 C16 Fe1 . . . . -59.9(3) ?
C11 Fe1 C16 C15 . . . . 170.3(3) ?
C14 Fe1 C16 C15 . . . . -74.6(3) ?
C17 Fe1 C16 C15 . . . . 117.8(3) ?
C10 Fe1 C16 C15 . . . . -42.4(5) ?
C18 Fe1 C16 C15 . . . . 80.0(3) ?
C19 Fe1 C16 C15 . . . . 36.9(2) ?
C13 Fe1 C16 C15 . . . . -115.5(2) ?
C12 Fe1 C16 C15 . . . . -157.1(2) ?
C15 Fe1 C16 C17 . . . . -117.8(3) ?
C11 Fe1 C16 C17 . . . . 52.5(4) ?
C14 Fe1 C16 C17 . . . . 167.6(2) ?
C10 Fe1 C16 C17 . . . . -160.2(4) ?
C18 Fe1 C16 C17 . . . . -37.8(2) ?
C19 Fe1 C16 C17 . . . . -80.9(2) ?
C13 Fe1 C16 C17 . . . . 126.7(2) ?
C12 Fe1 C16 C17 . . . . 85.0(3) ?
C15 C16 C17 C18 . . . . -0.3(5) ?
Fe1 C16 C17 C18 . . . . 60.1(3) ?
C15 C16 C17 Fe1 . . . . -60.5(3) ?
C16 Fe1 C17 C18 . . . . -118.2(3) ?
C15 Fe1 C17 C18 . . . . -80.2(2) ?
C11 Fe1 C17 C18 . . . . 84.7(2) ?
C14 Fe1 C17 C18 . . . . -153.5(4) ?
C10 Fe1 C17 C18 . . . . 46.5(4) ?
C19 Fe1 C17 C18 . . . . -37.1(2) ?
C13 Fe1 C17 C18 . . . . 169.5(2) ?
C12 Fe1 C17 C18 . . . . 127.5(2) ?
C15 Fe1 C17 C16 . . . . 38.0(2) ?
C11 Fe1 C17 C16 . . . . -157.1(2) ?
C14 Fe1 C17 C16 . . . . -35.3(6) ?
C10 Fe1 C17 C16 . . . . 164.7(3) ?
C18 Fe1 C17 C16 . . . . 118.2(3) ?
C19 Fe1 C17 C16 . . . . 81.1(2) ?
C13 Fe1 C17 C16 . . . . -72.2(3) ?
C12 Fe1 C17 C16 . . . . -114.3(2) ?
C16 C17 C18 C19 . . . . 0.2(4) ?
Fe1 C17 C18 C19 . . . . 59.9(2) ?
C16 C17 C18 Fe1 . . . . -59.8(3) ?
C16 Fe1 C18 C19 . . . . -80.9(2) ?
C15 Fe1 C18 C19 . . . . -37.4(2) ?
C11 Fe1 C18 C19 . . . . 125.6(2) ?
C14 Fe1 C18 C19 . . . . 41.7(4) ?
C17 Fe1 C18 C19 . . . . -119.4(3) ?
C10 Fe1 C18 C19 . . . . 80.8(2) ?
C13 Fe1 C18 C19 . . . . -152.1(5) ?
C12 Fe1 C18 C19 . . . . 167.19(19) ?
C16 Fe1 C18 C17 . . . . 38.4(2) ?
C15 Fe1 C18 C17 . . . . 81.9(2) ?
C11 Fe1 C18 C17 . . . . -115.1(2) ?
C14 Fe1 C18 C17 . . . . 161.1(3) ?
C10 Fe1 C18 C17 . . . . -159.8(2) ?
C19 Fe1 C18 C17 . . . . 119.4(3) ?
C13 Fe1 C18 C17 . . . . -32.8(6) ?
C12 Fe1 C18 C17 . . . . -73.4(3) ?
C16 C15 C19 C18 . . . . -0.3(4) ?
Fe1 C15 C19 C18 . . . . -59.8(2) ?
C16 C15 C19 Fe1 . . . . 59.6(3) ?
C17 C18 C19 C15 . . . . 0.0(4) ?
Fe1 C18 C19 C15 . . . . 59.7(2) ?
C17 C18 C19 Fe1 . . . . -59.7(2) ?
C16 Fe1 C19 C15 . . . . -37.2(2) ?
C11 Fe1 C19 C15 . . . . 165.5(2) ?
C14 Fe1 C19 C15 . . . . 80.0(2) ?
C17 Fe1 C19 C15 . . . . -81.5(3) ?
C10 Fe1 C19 C15 . . . . 123.7(2) ?
C18 Fe1 C19 C15 . . . . -118.9(3) ?
C13 Fe1 C19 C15 . . . . 44.7(4) ?
C12 Fe1 C19 C15 . . . . -161.9(4) ?
C16 Fe1 C19 C18 . . . . 81.8(2) ?
C15 Fe1 C19 C18 . . . . 118.9(3) ?
C11 Fe1 C19 C18 . . . . -75.5(3) ?
C14 Fe1 C19 C18 . . . . -161.1(2) ?
C17 Fe1 C19 C18 . . . . 37.5(2) ?
C10 Fe1 C19 C18 . . . . -117.3(2) ?
C13 Fe1 C19 C18 . . . . 163.6(3) ?
C12 Fe1 C19 C18 . . . . -42.9(6) ?
